data_4505752
loop_
_publ_author_name
'Fourmigu\'e, Marc'
'M\'ezi\`ere, C\'ecile'
'Dolou, S\'ebastien'

_publ_section_title
;
 Bifurcated Hydrogen Bonds as a Key Feature in the Solid State
 Organization of Paramagnetic Dithiolene Complexes
;
_journal_issue 5
_journal_name_full 'Crystal Growth &amp; Design'
_journal_page_first 805
_journal_paper_doi 10.1021/cg0340805
_journal_volume 3
_journal_year 2003
_chemical_formula_moiety 'C11 H8 N3 Ni1 S4'
_chemical_formula_sum 'C11 H8 N3 Ni S4'
_chemical_formula_weight 369.15
_space_group_IT_number 2
_symmetry_cell_setting triclinic
_symmetry_space_group_name_Hall '-P 1'
_symmetry_space_group_name_H-M 'P -1'
_audit_creation_date 2003-03-05T12:15:18-00:00
_audit_creation_method 'WinGX routine CIF_UPDATE'
_cell_angle_alpha 83.58(3)
_cell_angle_beta 76.04(3)
_cell_angle_gamma 81.09(3)
_cell_formula_units_Z 2
_cell_length_a 8.5003(18)
_cell_length_b 9.2896(19)
_cell_length_c 10.054(2)
_cell_measurement_reflns_used 3392
_cell_measurement_temperature 293(2)
_cell_measurement_theta_max 25.65
_cell_measurement_theta_min 2.05
_cell_volume 758.9(3)
_computing_molecular_graphics 'Ortep-3 for Windows (Farrugia, 1997)'
_computing_publication_material 'WinGX publication routines (Farrugia, 1999)'
_computing_structure_refinement 'SHELXL-97 (Sheldrick, 1997)'
_computing_structure_solution 'SHELXS-97 (Sheldrick, 1997)'
_diffrn_detector_area_resol_mean 6.66
_diffrn_measured_fraction_theta_full 0.926
_diffrn_measured_fraction_theta_max 0.926
_diffrn_measurement_device_type Stoe-IPDS
_diffrn_measurement_method 'rotation phi incr. 2 deg.'
_diffrn_radiation_monochromator graphite
_diffrn_radiation_probe x-ray
_diffrn_radiation_source 'fine-focus sealed tube'
_diffrn_radiation_type MoK\a
_diffrn_radiation_wavelength 0.71073
_diffrn_reflns_av_R_equivalents 0.0662
_diffrn_reflns_limit_h_max 10
_diffrn_reflns_limit_h_min -10
_diffrn_reflns_limit_k_max 11
_diffrn_reflns_limit_k_min -11
_diffrn_reflns_limit_l_max 12
_diffrn_reflns_limit_l_min -12
_diffrn_reflns_number 7434
_diffrn_reflns_theta_full 25.93
_diffrn_reflns_theta_max 25.93
_diffrn_reflns_theta_min 2.09
_exptl_absorpt_coefficient_mu 1.815
_exptl_absorpt_correction_T_max 0.7062
_exptl_absorpt_correction_T_min 0.6692
_exptl_absorpt_correction_type multi-scan
_exptl_absorpt_process_details
;
[c.f. r.h. blessing, acta cryst. (1995), a51, 33-38]
;
_exptl_crystal_colour black
_exptl_crystal_density_diffrn 1.616
_exptl_crystal_density_method 'not measured'
_exptl_crystal_description prism
_exptl_crystal_F_000 374
_exptl_crystal_size_max 0.3
_exptl_crystal_size_mid 0.3
_exptl_crystal_size_min 0.06
_refine_diff_density_max 0.654
_refine_diff_density_min -0.296
_refine_ls_extinction_method none
_refine_ls_goodness_of_fit_ref 0.885
_refine_ls_hydrogen_treatment constr
_refine_ls_matrix_type full
_refine_ls_number_parameters 175
_refine_ls_number_reflns 2745
_refine_ls_number_restraints 0
_refine_ls_restrained_S_all 0.885
_refine_ls_R_factor_gt 0.0455
_refine_ls_shift/su_max 0
_refine_ls_structure_factor_coef Fsqd
_refine_ls_weighting_details 'calc w=1/[\s^2^(Fo^2^)+(0.0465P)^2^+0.0000P] where P=(Fo^2^+2Fc^2^)/3'
_refine_ls_weighting_scheme calc
_refine_ls_wR_factor_ref 0.0967
_reflns_number_gt 1674
_reflns_number_total 2745
_reflns_threshold_expression >2sigma(I)
_cod_data_source_file cg0340805si20030519_093723.cif
_cod_data_source_block mf278b
_cod_original_cell_volume 758.8(3)
_cod_database_code 4505752

loop_
_symmetry_equiv_pos_as_xyz
'x, y, z'
'-x, -y, -z'

loop_
_atom_site_label
_atom_site_type_symbol
_atom_site_fract_x
_atom_site_fract_y
_atom_site_fract_z
_atom_site_U_iso_or_equiv
_atom_site_adp_type
_atom_site_occupancy
_atom_site_calc_flag
_atom_site_refinement_flags
Ni1 Ni 0 0.5 0.5 0.0419(2) Uani 1 d S
S1 S 0.07676(15) 0.35514(15) 0.33841(12) 0.0574(4) Uani 1 d .
S2 S 0.22080(16) 0.43264(17) 0.57041(13) 0.0687(4) Uani 1 d .
N1 N 0.4134(6) 0.0720(6) 0.1984(5) 0.0944(17) Uani 1 d .
C1 C 0.2616(6) 0.2673(5) 0.3641(5) 0.0563(13) Uani 1 d .
C2 C 0.3465(6) 0.1573(6) 0.2723(5) 0.0686(16) Uani 1 d .
C3 C 0.3241(6) 0.3017(6) 0.4659(5) 0.0700(16) Uani 1 d .
H3 H 0.4243 0.2533 0.4787 0.084 Uiso 1 calc R
Ni2 Ni 1 0 0 0.0447(2) Uani 1 d S
S3 S 0.91899(16) 0.15508(15) -0.15400(12) 0.0617(4) Uani 1 d .
S4 S 1.15986(16) -0.13096(14) -0.15211(12) 0.0559(3) Uani 1 d .
N2 N 1.2986(6) -0.1470(5) -0.5289(4) 0.0765(14) Uani 1 d .
C4 C 1.0279(6) 0.0877(6) -0.3054(4) 0.0566(13) Uani 1 d .
H4 H 1.015 0.1377 -0.3884 0.068 Uiso 1 calc R
C5 C 1.1325(5) -0.0375(5) -0.3056(4) 0.0508(12) Uani 1 d .
C6 C 1.2241(6) -0.0973(6) -0.4303(5) 0.0577(13) Uani 1 d .
C7 C 0.4752(6) -0.3913(7) 0.2218(5) 0.0681(15) Uani 1 d .
H7 H 0.3802 -0.4122 0.2849 0.082 Uiso 1 calc R
C8 C 0.5785(7) -0.4992(6) 0.1555(5) 0.0678(15) Uani 1 d .
H8 H 0.556 -0.5952 0.1731 0.081 Uiso 1 calc R
C9 C 0.7155(6) -0.4665(6) 0.0630(5) 0.0628(14) Uani 1 d .
H9 H 0.7869 -0.54 0.0157 0.075 Uiso 1 calc R
C10 C 0.7482(6) -0.3261(7) 0.0396(5) 0.0671(15) Uani 1 d .
H10 H 0.8428 -0.303 -0.0226 0.08 Uiso 1 calc R
C11 C 0.6414(7) -0.2198(6) 0.1078(5) 0.0653(14) Uani 1 d .
H11 H 0.6617 -0.1231 0.0916 0.078 Uiso 1 calc R
N3 N 0.5102(5) -0.2539(5) 0.1963(4) 0.0640(12) Uani 1 d .
H3A H 0.444 -0.1858 0.2396 0.077 Uiso 1 calc R

loop_
_atom_site_aniso_label
_atom_site_aniso_U_11
_atom_site_aniso_U_22
_atom_site_aniso_U_33
_atom_site_aniso_U_23
_atom_site_aniso_U_13
_atom_site_aniso_U_12
Ni1 0.0443(5) 0.0435(5) 0.0370(4) -0.0062(4) -0.0091(3) -0.0012(4)
S1 0.0593(8) 0.0620(9) 0.0508(7) -0.0214(6) -0.0104(6) 0.0008(7)
S2 0.0603(8) 0.0867(11) 0.0628(8) -0.0196(7) -0.0290(6) 0.0121(8)
N1 0.098(4) 0.066(3) 0.099(4) -0.017(3) 0.007(3) 0.015(3)
C1 0.056(3) 0.046(3) 0.054(3) 0.002(2) 0.002(2) 0.004(2)
C2 0.070(4) 0.055(4) 0.065(3) -0.007(3) 0.010(3) 0.002(3)
C3 0.052(3) 0.076(4) 0.072(3) 0.003(3) -0.013(3) 0.016(3)
Ni2 0.0477(5) 0.0364(5) 0.0484(5) 0.0018(4) -0.0120(4) -0.0025(4)
S3 0.0674(8) 0.0535(8) 0.0560(7) 0.0028(6) -0.0157(6) 0.0149(7)
S4 0.0627(8) 0.0447(8) 0.0531(7) -0.0009(5) -0.0101(6) 0.0082(6)
N2 0.071(3) 0.089(4) 0.060(3) -0.006(3) -0.006(2) 0.008(3)
C4 0.057(3) 0.059(3) 0.047(3) 0.010(2) -0.012(2) 0.000(3)
C5 0.048(3) 0.051(3) 0.050(3) 0.002(2) -0.008(2) -0.004(2)
C6 0.053(3) 0.058(3) 0.058(3) 0.000(3) -0.011(2) 0.000(3)
C7 0.061(3) 0.071(4) 0.067(3) 0.003(3) -0.004(3) -0.012(3)
C8 0.078(4) 0.041(3) 0.083(4) -0.004(3) -0.016(3) -0.006(3)
C9 0.070(4) 0.055(4) 0.060(3) -0.023(3) -0.010(3) 0.006(3)
C10 0.067(3) 0.073(4) 0.054(3) -0.008(3) 0.005(3) -0.016(3)
C11 0.073(4) 0.049(3) 0.070(3) -0.008(3) -0.005(3) -0.010(3)
N3 0.061(3) 0.061(3) 0.065(3) -0.021(2) -0.008(2) 0.011(2)

loop_
_atom_type_symbol
_atom_type_description
_atom_type_scat_dispersion_real
_atom_type_scat_dispersion_imag
_atom_type_scat_source
C C 0.0033 0.0016 'International Tables Vol C Tables 4.2.6.8 and 6.1.1.4'
H H 0 0 'International Tables Vol C Tables 4.2.6.8 and 6.1.1.4'
N N 0.0061 0.0033 'International Tables Vol C Tables 4.2.6.8 and 6.1.1.4'
Ni Ni 0.3393 1.1124 'International Tables Vol C Tables 4.2.6.8 and 6.1.1.4'
S S 0.1246 0.1234 'International Tables Vol C Tables 4.2.6.8 and 6.1.1.4'

loop_
_geom_angle_atom_site_label_1
_geom_angle_atom_site_label_2
_geom_angle_atom_site_label_3
_geom_angle
_geom_angle_site_symmetry_1
_geom_angle_site_symmetry_3
S1 Ni1 S1 180.00(4) 2_566 .
S1 Ni1 S2 88.07(6) 2_566 .
S1 Ni1 S2 91.93(6) . .
S1 Ni1 S2 91.93(6) 2_566 2_566
S1 Ni1 S2 88.07(6) . 2_566
S2 Ni1 S2 180.0000 . 2_566
C1 S1 Ni1 103.03(19) . .
C3 S2 Ni1 104.0(2) . .
C3 C1 C2 121.8(5) . .
C3 C1 S1 120.7(4) . .
C2 C1 S1 117.4(4) . .
N1 C2 C1 179.1(6) . .
C1 C3 S2 120.2(4) . .
S4 Ni2 S4 180.00(9) 2_755 .
S4 Ni2 S3 87.80(5) 2_755 .
S4 Ni2 S3 92.20(5) . .
S4 Ni2 S3 92.20(5) 2_755 2_755
S4 Ni2 S3 87.80(5) . 2_755
S3 Ni2 S3 180.00(9) . 2_755
C4 S3 Ni2 103.52(17) . .
C5 S4 Ni2 103.37(16) . .
C5 C4 S3 120.5(4) . .
C4 C5 C6 121.9(4) . .
C4 C5 S4 120.4(3) . .
C6 C5 S4 117.7(4) . .
N2 C6 C5 178.8(6) . .
N3 C7 C8 119.5(5) . .
C7 C8 C9 119.4(5) . .
C10 C9 C8 119.7(5) . .
C9 C10 C11 119.4(5) . .
N3 C11 C10 119.7(5) . .
C11 N3 C7 122.2(4) . .

loop_
_geom_bond_atom_site_label_1
_geom_bond_atom_site_label_2
_geom_bond_distance
_geom_bond_site_symmetry_2
Ni1 S1 2.1404(13) 2_566
Ni1 S1 2.1404(13) .
Ni1 S2 2.1432(14) .
Ni1 S2 2.1432(14) 2_566
S1 C1 1.718(5) .
S2 C3 1.693(5) .
N1 C2 1.137(6) .
C1 C3 1.350(7) .
C1 C2 1.441(7) .
Ni2 S4 2.1370(13) 2_755
Ni2 S4 2.1370(13) .
Ni2 S3 2.1575(13) .
Ni2 S3 2.1575(13) 2_755
S3 C4 1.709(5) .
S4 C5 1.732(5) .
N2 C6 1.142(5) .
C4 C5 1.350(6) .
C5 C6 1.427(6) .
C7 N3 1.339(6) .
C7 C8 1.347(7) .
C8 C9 1.356(7) .
C9 C10 1.359(7) .
C10 C11 1.357(7) .
C11 N3 1.305(6) .
